data_2221811
loop_
_publ_author_name
'Yu, Jian'

_publ_section_title
;<i>catena</i>-Poly[[[di-\m~2~-hydroxido-bis[(di-2-pyridylamine)nickel(II)]]-\m-fumarato]
 dihydrate]
;
_journal_coeditor_code SJ2613
_journal_issue 5
_journal_name_full 'Acta Crystallographica Section E'
_journal_page_first m535
_journal_page_last m536
_journal_paper_doi 10.1107/S1600536809013580
_journal_volume 65
_journal_year 2009
_chemical_formula_iupac '[Ni2 (C4 H2 O4) (O H)2 (C10 H9 N3)2], 2H2 O'
_chemical_formula_moiety 'C24 H22 N6 Ni2 O6, 2(H2 O)'
_chemical_formula_sum 'C24 H26 N6 Ni2 O8'
_chemical_formula_weight 643.92
_chemical_name_systematic
;<i>catena</i>-Poly[[[di-\m~2~hydroxido-bis[(di-2-pyridylamine)nickel(II)]]-\m-
fumarato]
 dihydrate]
;
_space_group_IT_number 2
_symmetry_cell_setting triclinic
_symmetry_space_group_name_Hall '-P 1'
_symmetry_space_group_name_H-M 'P -1'
_atom_sites_solution_hydrogens geom
_atom_sites_solution_primary direct
_atom_sites_solution_secondary difmap
_audit_creation_method SHELXL-97
_cell_angle_alpha 70.545(4)
_cell_angle_beta 71.103(4)
_cell_angle_gamma 75.785(4)
_cell_formula_units_Z 1
_cell_length_a 8.135(2)
_cell_length_b 8.834(3)
_cell_length_c 10.015(3)
_cell_measurement_reflns_used 2216
_cell_measurement_temperature 298(2)
_cell_measurement_theta_max 25.09
_cell_measurement_theta_min 2.24
_cell_volume 634.4(3)
_computing_cell_refinement 'SAINT (Bruker, 2004)'
_computing_data_collection 'APEX2 (Bruker, 2004)'
_computing_data_reduction 'SAINT (Bruker, 2004)'
_computing_molecular_graphics
;
ORTEPIII (Burnett & Johnson, 1996) and ORTEP-3 for Windows (Farrugia,
1997)
;
_computing_publication_material 'SHELXL97 (Sheldrick, 2008)'
_computing_structure_refinement 'SHELXL97 (Sheldrick, 2008)'
_computing_structure_solution 'SHELXS97 (Sheldrick, 2008)'
_diffrn_ambient_temperature 298(2)
_diffrn_measured_fraction_theta_full 0.978
_diffrn_measured_fraction_theta_max 0.978
_diffrn_measurement_device_type 'Bruker APEXII area-detector'
_diffrn_measurement_method '\f and \w'
_diffrn_radiation_monochromator graphite
_diffrn_radiation_source 'fine-focus sealed tube'
_diffrn_radiation_type MoK\a
_diffrn_radiation_wavelength 0.71073
_diffrn_reflns_av_R_equivalents 0.0143
_diffrn_reflns_av_sigmaI/netI 0.0278
_diffrn_reflns_limit_h_max 9
_diffrn_reflns_limit_h_min -9
_diffrn_reflns_limit_k_max 9
_diffrn_reflns_limit_k_min -10
_diffrn_reflns_limit_l_max 11
_diffrn_reflns_limit_l_min -11
_diffrn_reflns_number 3238
_diffrn_reflns_theta_full 25.09
_diffrn_reflns_theta_max 25.09
_diffrn_reflns_theta_min 2.24
_diffrn_standards_number 0
_exptl_absorpt_coefficient_mu 1.547
_exptl_absorpt_correction_T_max 0.8362
_exptl_absorpt_correction_T_min 0.7272
_exptl_absorpt_correction_type multi-scan
_exptl_absorpt_process_details '(SADABS; Bruker, 2004)'
_exptl_crystal_colour green
_exptl_crystal_density_diffrn 1.686
_exptl_crystal_density_method 'not measured'
_exptl_crystal_description block
_exptl_crystal_F_000 332
_exptl_crystal_size_max 0.22
_exptl_crystal_size_mid 0.18
_exptl_crystal_size_min 0.12
_refine_diff_density_max 0.301
_refine_diff_density_min -0.346
_refine_ls_extinction_method none
_refine_ls_goodness_of_fit_ref 0.950
_refine_ls_hydrogen_treatment mixed
_refine_ls_matrix_type full
_refine_ls_number_parameters 190
_refine_ls_number_reflns 2216
_refine_ls_number_restraints 4
_refine_ls_restrained_S_all 0.950
_refine_ls_R_factor_all 0.0267
_refine_ls_R_factor_gt 0.0231
_refine_ls_shift/su_max 0.001
_refine_ls_shift/su_mean 0.000
_refine_ls_structure_factor_coef Fsqd
_refine_ls_weighting_details 'calc w=1/[\s^2^(Fo^2^)+(0.0374P)^2^+0.2972P] where P=(Fo^2^+2Fc^2^)/3'
_refine_ls_weighting_scheme calc
_refine_ls_wR_factor_gt 0.0616
_refine_ls_wR_factor_ref 0.0630
_reflns_number_gt 1984
_reflns_number_total 2216
_reflns_threshold_expression I>2\s(I)
_cod_data_source_file sj2613.cif
_cod_data_source_block I
_cod_original_cell_volume 634.3(3)
_cod_database_code 2221811
_cod_database_fobs_code 2221811

loop_
_symmetry_equiv_pos_as_xyz
'x, y, z'
'-x, -y, -z'

loop_
_atom_site_type_symbol
_atom_site_label
_atom_site_fract_x
_atom_site_fract_y
_atom_site_fract_z
_atom_site_U_iso_or_equiv
_atom_site_adp_type
_atom_site_calc_flag
_atom_site_refinement_flags
_atom_site_occupancy
_atom_site_disorder_assembly
_atom_site_disorder_group
Ni Ni1 0.04021(3) 0.15037(3) 0.87985(3) 0.02129(10) Uani d . 1 . .
N N1 -0.0829(2) 0.3069(2) 0.73316(19) 0.0298(4) Uani d . 1 . .
N N2 -0.0529(2) 0.5376(2) 0.7868(2) 0.0345(4) Uani d . 1 . .
H H2B -0.1179 0.6218 0.8116 0.041 Uiso calc R 1 . .
N N3 0.1739(2) 0.3286(2) 0.85495(19) 0.0287(4) Uani d . 1 . .
O O1 0.2311(2) 0.0443(2) 0.70594(17) 0.0452(4) Uani d . 1 . .
C C12 0.5204(3) -0.0107(3) 0.5612(2) 0.0325(5) Uani d . 1 . .
H H12 0.6387 -0.0250 0.5576 0.039 Uiso calc R 1 . .
O O1W 0.1972(2) 0.1399(2) 0.22330(18) 0.0381(4) Uani d D 1 . .
O O4 0.13677(18) -0.00305(18) 1.03993(15) 0.0272(3) Uani d D 1 . .
C C1 -0.1404(3) 0.2457(3) 0.6520(2) 0.0369(5) Uani d . 1 . .
H H1 -0.1120 0.1347 0.6615 0.044 Uiso calc R 1 . .
C C2 -0.2378(3) 0.3391(3) 0.5568(3) 0.0423(6) Uani d . 1 . .
H H2 -0.2765 0.2925 0.5039 0.051 Uiso calc R 1 . .
C C3 -0.2782(3) 0.5056(3) 0.5407(3) 0.0440(6) Uani d . 1 . .
H H3 -0.3457 0.5719 0.4776 0.053 Uiso calc R 1 . .
C C4 -0.2178(3) 0.5707(3) 0.6181(3) 0.0396(6) Uani d . 1 . .
H H4 -0.2429 0.6819 0.6076 0.048 Uiso calc R 1 . .
C C5 -0.1178(3) 0.4688(3) 0.7134(2) 0.0304(5) Uani d . 1 . .
C C6 0.1043(3) 0.4872(3) 0.8252(2) 0.0301(5) Uani d . 1 . .
C C7 0.1878(3) 0.6062(3) 0.8296(3) 0.0376(5) Uani d . 1 . .
H H7 0.1352 0.7144 0.8122 0.045 Uiso calc R 1 . .
C C8 0.3477(3) 0.5600(3) 0.8600(3) 0.0420(6) Uani d . 1 . .
H H8 0.4049 0.6367 0.8643 0.050 Uiso calc R 1 . .
C C9 0.4246(3) 0.3974(3) 0.8844(3) 0.0393(6) Uani d . 1 . .
H H9 0.5349 0.3642 0.9026 0.047 Uiso calc R 1 . .
C C10 0.3345(3) 0.2878(3) 0.8812(2) 0.0336(5) Uani d . 1 . .
H H10 0.3861 0.1792 0.8978 0.040 Uiso calc R 1 . .
C C11 0.3878(3) -0.0135(3) 0.7062(2) 0.0324(5) Uani d . 1 . .
O O2 0.4437(2) -0.0761(2) 0.81955(17) 0.0375(4) Uani d . 1 . .
H H1WB 0.168(4) 0.101(4) 0.169(3) 0.080 Uiso d D 1 . .
H H1WA 0.3066(15) 0.122(4) 0.212(4) 0.080 Uiso d D 1 . .
H H4A 0.231(3) -0.046(4) 0.995(3) 0.080 Uiso d D 1 . .

loop_
_atom_site_aniso_label
_atom_site_aniso_U_11
_atom_site_aniso_U_22
_atom_site_aniso_U_33
_atom_site_aniso_U_12
_atom_site_aniso_U_13
_atom_site_aniso_U_23
Ni1 0.02217(15) 0.02005(15) 0.02074(14) -0.00466(10) -0.00701(10) -0.00218(10)
N1 0.0313(10) 0.0283(10) 0.0282(9) -0.0074(8) -0.0095(8) -0.0020(8)
N2 0.0349(10) 0.0271(10) 0.0419(11) 0.0016(8) -0.0124(9) -0.0125(8)
N3 0.0310(10) 0.0258(10) 0.0280(9) -0.0063(8) -0.0081(7) -0.0041(8)
O1 0.0312(9) 0.0669(12) 0.0337(9) 0.0070(8) -0.0072(7) -0.0209(9)
C12 0.0292(11) 0.0306(12) 0.0344(11) 0.0016(9) -0.0073(9) -0.0103(10)
O1W 0.0398(9) 0.0352(9) 0.0442(10) -0.0011(7) -0.0164(8) -0.0153(8)
O4 0.0272(8) 0.0269(8) 0.0266(7) -0.0062(6) -0.0091(6) -0.0031(6)
C1 0.0461(14) 0.0333(13) 0.0332(12) -0.0124(11) -0.0153(11) -0.0025(10)
C2 0.0474(15) 0.0483(15) 0.0354(13) -0.0157(12) -0.0177(11) -0.0045(11)
C3 0.0381(13) 0.0496(16) 0.0384(13) -0.0048(11) -0.0190(11) 0.0024(12)
C4 0.0355(13) 0.0334(13) 0.0412(13) -0.0023(10) -0.0114(11) -0.0003(11)
C5 0.0272(11) 0.0302(12) 0.0292(11) -0.0058(9) -0.0048(9) -0.0041(9)
C6 0.0345(12) 0.0298(12) 0.0243(10) -0.0090(9) -0.0044(9) -0.0057(9)
C7 0.0472(14) 0.0295(12) 0.0362(12) -0.0086(11) -0.0107(11) -0.0078(10)
C8 0.0496(15) 0.0415(15) 0.0423(13) -0.0210(12) -0.0125(11) -0.0108(11)
C9 0.0346(13) 0.0443(15) 0.0411(13) -0.0139(11) -0.0123(11) -0.0066(11)
C10 0.0308(12) 0.0336(12) 0.0348(12) -0.0074(10) -0.0083(9) -0.0061(10)
C11 0.0325(12) 0.0312(12) 0.0327(12) -0.0020(10) -0.0068(10) -0.0118(10)
O2 0.0350(9) 0.0420(10) 0.0322(8) 0.0022(7) -0.0102(7) -0.0108(7)

loop_
_atom_type_symbol
_atom_type_description
_atom_type_scat_dispersion_real
_atom_type_scat_dispersion_imag
_atom_type_scat_source
C C 0.0033 0.0016 'International Tables Vol C Tables 4.2.6.8 and 6.1.1.4'
H H 0.0000 0.0000 'International Tables Vol C Tables 4.2.6.8 and 6.1.1.4'
N N 0.0061 0.0033 'International Tables Vol C Tables 4.2.6.8 and 6.1.1.4'
O O 0.0106 0.0060 'International Tables Vol C Tables 4.2.6.8 and 6.1.1.4'
Ni Ni 0.3393 1.1124 'International Tables Vol C Tables 4.2.6.8 and 6.1.1.4'

loop_
_geom_angle_atom_site_label_1
_geom_angle_atom_site_label_2
_geom_angle_atom_site_label_3
_geom_angle_site_symmetry_1
_geom_angle_site_symmetry_3
_geom_angle
_geom_angle_publ_flag
O4 Ni1 O4 . 2_557 81.87(6) ?
O4 Ni1 N1 . . 173.85(7) ?
O4 Ni1 N1 2_557 . 94.01(7) ?
O4 Ni1 N3 . . 94.06(7) ?
O4 Ni1 N3 2_557 . 161.16(7) ?
N1 Ni1 N3 . . 88.38(7) ?
O4 Ni1 O1 . . 94.61(6) ?
O4 Ni1 O1 2_557 . 101.31(7) ?
N1 Ni1 O1 . . 90.68(7) ?
N3 Ni1 O1 . . 97.33(7) ?
O4 Ni1 Ni1 . 2_557 40.99(4) ?
O4 Ni1 Ni1 2_557 2_557 40.88(4) ?
N1 Ni1 Ni1 . 2_557 134.72(5) ?
N3 Ni1 Ni1 . 2_557 132.37(5) ?
O1 Ni1 Ni1 . 2_557 100.55(5) ?
C5 N1 C1 . . 117.87(19) ?
C5 N1 Ni1 . . 124.23(15) ?
C1 N1 Ni1 . . 117.85(15) ?
C5 N2 C6 . . 127.58(19) ?
C5 N2 H2B . . 116.2 ?
C6 N2 H2B . . 116.2 ?
C6 N3 C10 . . 117.40(19) ?
C6 N3 Ni1 . . 122.94(15) ?
C10 N3 Ni1 . . 119.42(15) ?
C11 O1 Ni1 . . 123.67(14) ?
C12 C12 C11 2_656 . 124.0(3) ?
C12 C12 H12 2_656 . 118.0 ?
C11 C12 H12 . . 118.0 ?
H1WB O1W H1WA . . 112(2) ?
Ni1 O4 Ni1 . 2_557 98.13(6) ?
Ni1 O4 H4A . . 103(2) ?
Ni1 O4 H4A 2_557 . 111(3) ?
N1 C1 C2 . . 123.1(2) ?
N1 C1 H1 . . 118.4 ?
C2 C1 H1 . . 118.4 ?
C1 C2 C3 . . 118.5(2) ?
C1 C2 H2 . . 120.8 ?
C3 C2 H2 . . 120.8 ?
C4 C3 C2 . . 119.5(2) ?
C4 C3 H3 . . 120.3 ?
C2 C3 H3 . . 120.3 ?
C3 C4 C5 . . 119.4(2) ?
C3 C4 H4 . . 120.3 ?
C5 C4 H4 . . 120.3 ?
N1 C5 N2 . . 119.92(19) ?
N1 C5 C4 . . 121.6(2) ?
N2 C5 C4 . . 118.5(2) ?
N3 C6 N2 . . 120.05(19) ?
N3 C6 C7 . . 122.1(2) ?
N2 C6 C7 . . 117.8(2) ?
C8 C7 C6 . . 118.8(2) ?
C8 C7 H7 . . 120.6 ?
C6 C7 H7 . . 120.6 ?
C7 C8 C9 . . 119.6(2) ?
C7 C8 H8 . . 120.2 ?
C9 C8 H8 . . 120.2 ?
C10 C9 C8 . . 118.5(2) ?
C10 C9 H9 . . 120.8 ?
C8 C9 H9 . . 120.8 ?
N3 C10 C9 . . 123.5(2) ?
N3 C10 H10 . . 118.2 ?
C9 C10 H10 . . 118.2 ?
O1 C11 O2 . . 125.1(2) ?
O1 C11 C12 . . 118.0(2) ?
O2 C11 C12 . . 116.88(19) ?

loop_
_geom_bond_atom_site_label_1
_geom_bond_atom_site_label_2
_geom_bond_site_symmetry_2
_geom_bond_distance
_geom_bond_publ_flag
Ni1 O4 . 1.9671(15) y
Ni1 O4 2_557 1.9713(15) y
Ni1 N1 . 1.9984(18) y
Ni1 N3 . 2.0314(18) y
Ni1 O1 . 2.2232(16) y
Ni1 Ni1 2_557 2.9753(8) y
N1 C5 . 1.347(3) ?
N1 C1 . 1.355(3) ?
N2 C5 . 1.377(3) ?
N2 C6 . 1.381(3) ?
N2 H2B . 0.8600 ?
N3 C6 . 1.347(3) ?
N3 C10 . 1.354(3) ?
O1 C11 . 1.252(3) ?
C12 C12 2_656 1.313(4) ?
C12 C11 . 1.499(3) ?
C12 H12 . 0.9300 ?
O1W H1WB . 0.85(3) ?
O1W H1WA . 0.840(10) ?
O4 Ni1 2_557 1.9713(15) ?
O4 H4A . 0.83(3) ?
C1 C2 . 1.364(3) ?
C1 H1 . 0.9300 ?
C2 C3 . 1.392(4) ?
C2 H2 . 0.9300 ?
C3 C4 . 1.362(4) ?
C3 H3 . 0.9300 ?
C4 C5 . 1.397(3) ?
C4 H4 . 0.9300 ?
C6 C7 . 1.404(3) ?
C7 C8 . 1.365(3) ?
C7 H7 . 0.9300 ?
C8 C9 . 1.392(4) ?
C8 H8 . 0.9300 ?
C9 C10 . 1.364(3) ?
C9 H9 . 0.9300 ?
C10 H10 . 0.9300 ?
C11 O2 . 1.263(3) ?

loop_
_geom_hbond_atom_site_label_D
_geom_hbond_atom_site_label_H
_geom_hbond_atom_site_label_A
_geom_hbond_site_symmetry_A
_geom_hbond_distance_DH
_geom_hbond_distance_HA
_geom_hbond_distance_DA
_geom_hbond_angle_DHA
O4 H4A O2 . 0.83(3) 2.068(16) 2.848(2) 158(3)
O1W H1WA O2 2_656 0.840(10) 1.912(10) 2.752(2) 178(3)
O1W H1WB O4 1_554 0.85(3) 1.92(3) 2.765(2) 172(3)
N2 H2B O1W 2_566 0.86 1.99 2.784(3) 153.0
